data_4336655
loop_
_publ_author_name
'Oscar Fabelo'
'Laura Ca\~nadillas-Delgado'
'Jorge Pas\'an'
'Pau D\'iaz-Gallifa'
'Catalina Ruiz-P\'erez'
'Francesc Lloret'
'Miguel Julve'
'In\'es Puente Orench'
'Javier Campo'
'Juan Rodr\'iguez-Carvajal'

_publ_contact_author_address
;Laboratorio de Rayos X y Materiales Moleculares
 Dpto. F\'isica Fundamental II. Facultad de F\'isica
 Universidad de La Laguna
 E-38204. La Laguna. Tenerife
 Spain
;
_publ_contact_author_email caruiz@ull.es
_publ_contact_author_fax +34922318320
_publ_contact_author_name 'Professor Catalina Ruiz-P\'erez'
_publ_contact_author_phone +34922318300
_publ_section_title
;
 Neutron Diffraction Studies of the Molecular Compound [Co2(bta)]n (H4bta
 =1,2,4,5-Benzenetetracarboxylic Acid): In the Quest of Canted
 Ferromagnetism
;
_journal_name_full 'Inorganic Chemistry'
_journal_page_first 12818
_journal_page_last 12827
_journal_paper_doi 10.1021/ic402186p
_journal_volume 52
_journal_year 2013
_chemical_formula_sum 'C10 H2 Co2 O8'
_chemical_formula_weight 367.98
_space_group_IT_number 12
_symmetry_cell_setting monoclinic
_symmetry_Int_Tables_number 12
_symmetry_space_group_name_Hall '-C 2y'
_symmetry_space_group_name_H-M 'C 1 2/m 1'
_atom_sites_solution_hydrogens geom
_atom_sites_solution_primary direct
_atom_sites_solution_secondary difmap
_audit_creation_method SHELXL-97
_cell_angle_alpha 90.00
_cell_angle_beta 115.763(5)
_cell_angle_gamma 90.00
_cell_formula_units_Z 2
_cell_length_a 6.1453(5)
_cell_length_b 17.4650(9)
_cell_length_c 4.5525(5)
_cell_measurement_temperature 100(2)
_cell_volume 440.04(7)
_computing_cell_refinement 'Dirax/lsq (Duisenberg & Schreurs, 1989-2000)'
_computing_data_collection 'Collect (Nonius BV, 1997-2000)'
_computing_data_reduction 'EvalCCD (Duisenberg & Schreurs 1990-2000)'
_computing_molecular_graphics 'Ortep-3 for Windows (Farrugia, 1997)'
_computing_publication_material 'WinGX publication routines (Farrugia, 1999)'
_computing_structure_refinement 'SHELXL-97 (Sheldrick, 1997)'
_computing_structure_solution 'SHELXS-97 (Sheldrick, 1997)'
_diffrn_ambient_temperature 100(2)
_diffrn_detector 'CCD plate'
_diffrn_detector_area_resol_mean 9
_diffrn_measured_fraction_theta_full 0.931
_diffrn_measured_fraction_theta_max 0.931
_diffrn_measurement_device '95mm CCD camera on \k-goniostat'
_diffrn_measurement_device_type KappaCCD
_diffrn_measurement_method 'CCD rotation images, thick slices'
_diffrn_radiation_monochromator 'horizonally mounted graphite crystal'
_diffrn_radiation_probe x-ray
_diffrn_radiation_source 'fine-focus sealed tube'
_diffrn_radiation_type Mok\a
_diffrn_radiation_wavelength 0.71073
_diffrn_reflns_av_R_equivalents 0.0000
_diffrn_reflns_av_sigmaI/netI 0.0168
_diffrn_reflns_limit_h_max 7
_diffrn_reflns_limit_h_min -5
_diffrn_reflns_limit_k_max 22
_diffrn_reflns_limit_k_min -22
_diffrn_reflns_limit_l_max 5
_diffrn_reflns_limit_l_min -4
_diffrn_reflns_number 928
_diffrn_reflns_theta_full 27.59
_diffrn_reflns_theta_max 27.59
_diffrn_reflns_theta_min 3.86
_diffrn_source 'Enraf Nonius FR590'
_exptl_absorpt_coefficient_mu 3.816
_exptl_absorpt_correction_type twinabs
_exptl_absorpt_process_details 'Sheldrick, G.M. TWINABS University of Gottingen 2002.'
_exptl_crystal_colour 'Dark Violet'
_exptl_crystal_density_diffrn 2.777
_exptl_crystal_description plate
_exptl_crystal_F_000 360
_exptl_crystal_size_max 0.10
_exptl_crystal_size_mid 0.08
_exptl_crystal_size_min 0.05
_refine_diff_density_max 0.558
_refine_diff_density_min -0.739
_refine_diff_density_rms 0.153
_refine_ls_extinction_method none
_refine_ls_goodness_of_fit_ref 1.173
_refine_ls_hydrogen_treatment constr
_refine_ls_matrix_type full
_refine_ls_number_parameters 49
_refine_ls_number_reflns 928
_refine_ls_number_restraints 0
_refine_ls_restrained_S_all 1.173
_refine_ls_R_factor_all 0.0390
_refine_ls_R_factor_gt 0.0338
_refine_ls_shift/su_max 0.000
_refine_ls_shift/su_mean 0.000
_refine_ls_structure_factor_coef Fsqd
_refine_ls_weighting_details 'calc w=1/[\s^2^(Fo^2^)+(0.0390P)^2^+3.5280P] where P=(Fo^2^+2Fc^2^)/3'
_refine_ls_weighting_scheme calc
_refine_ls_wR_factor_gt 0.0869
_refine_ls_wR_factor_ref 0.0909
_reflns_number_gt 873
_reflns_number_total 928
_reflns_threshold_expression >2sigma(I)
_cod_data_source_file ic402186p_si_002.cif
_cod_data_source_block twin_hklf5
_cod_original_cell_volume 440.04(6)
_cod_original_sg_symbol_H-M 'C 2/m'
_cod_database_code 4336655

loop_
_symmetry_equiv_pos_as_xyz
'x, y, z'
'-x, y, -z'
'x+1/2, y+1/2, z'
'-x+1/2, y+1/2, -z'
'-x, -y, -z'
'x, -y, z'
'-x+1/2, -y+1/2, -z'
'x+1/2, -y+1/2, z'

loop_
_atom_site_label
_atom_site_type_symbol
_atom_site_fract_x
_atom_site_fract_y
_atom_site_fract_z
_atom_site_U_iso_or_equiv
_atom_site_adp_type
_atom_site_occupancy
_atom_site_symmetry_multiplicity
_atom_site_calc_flag
_atom_site_refinement_flags
Co1 Co 0.0000 0.21032(3) 0.5000 0.0099(2) Uani 1 2 d S
O1 O 0.2402(4) 0.30017(11) 0.7113(5) 0.0100(5) Uani 1 1 d .
O2 O 0.2057(4) 0.13417(13) 0.8433(5) 0.0130(5) Uani 1 1 d .
C1 C 0.2132(5) 0.35980(18) 0.8543(8) 0.0089(7) Uani 1 1 d .
C2 C 0.0910(5) 0.42998(16) 0.6603(7) 0.0094(6) Uani 1 1 d .
C3 C 0.1755(8) 0.5000 0.8138(11) 0.0115(10) Uani 1 2 d S
H3 H 0.2937 0.5000 1.0284 0.014 Uiso 1 2 calc SR

loop_
_atom_site_aniso_label
_atom_site_aniso_U_11
_atom_site_aniso_U_22
_atom_site_aniso_U_33
_atom_site_aniso_U_23
_atom_site_aniso_U_13
_atom_site_aniso_U_12
Co1 0.0098(3) 0.0074(3) 0.0094(3) 0.000 0.0014(2) 0.000
O1 0.0109(10) 0.0072(10) 0.0111(11) -0.0005(8) 0.0040(9) -0.0006(8)
O2 0.0159(12) 0.0119(11) 0.0077(13) 0.0017(9) 0.0019(10) 0.0040(9)
C1 0.0061(13) 0.0083(14) 0.0112(18) -0.0012(12) 0.0026(13) -0.0008(11)
C2 0.0106(15) 0.0070(14) 0.0090(15) 0.0009(12) 0.0029(13) 0.0000(11)
C3 0.010(2) 0.011(2) 0.009(2) 0.000 -0.0008(17) 0.000

loop_
_atom_type_symbol
_atom_type_description
_atom_type_scat_dispersion_real
_atom_type_scat_dispersion_imag
_atom_type_scat_source
C C 0.0033 0.0016 'International Tables Vol C Tables 4.2.6.8 and 6.1.1.4'
H H 0.0000 0.0000 'International Tables Vol C Tables 4.2.6.8 and 6.1.1.4'
Co Co 0.3494 0.9721 'International Tables Vol C Tables 4.2.6.8 and 6.1.1.4'
O O 0.0106 0.0060 'International Tables Vol C Tables 4.2.6.8 and 6.1.1.4'

loop_
_geom_angle_atom_site_label_1
_geom_angle_atom_site_label_2
_geom_angle_atom_site_label_3
_geom_angle
_geom_angle_site_symmetry_1
_geom_angle_site_symmetry_3
O2 Co1 O2 97.78(13) 2_556 .
O2 Co1 O1 158.78(9) 2_556 .
O2 Co1 O1 93.39(8) . .
O2 Co1 O1 93.39(8) 2_556 2_556
O2 Co1 O1 158.78(9) . 2_556
O1 Co1 O1 82.15(12) . 2_556
O2 Co1 O1 87.40(9) 2_556 8_455
O2 Co1 O1 86.32(8) . 8_455
O1 Co1 O1 111.36(8) . 8_455
O1 Co1 O1 76.19(9) 2_556 8_455
O2 Co1 O1 86.32(8) 2_556 7_556
O2 Co1 O1 87.40(9) . 7_556
O1 Co1 O1 76.19(9) . 7_556
O1 Co1 O1 111.36(8) 2_556 7_556
O1 Co1 O1 170.45(10) 8_455 7_556
C1 O1 Co1 128.8(2) . .
C1 O1 Co1 124.81(19) . 7_556
Co1 O1 Co1 103.81(9) . 7_556
O2 C1 O1 123.6(3) 7_557 .
O2 C1 C2 115.9(3) 7_557 .
O1 C1 C2 120.5(3) . .
C3 C2 C2 118.5(2) . 2_556
C3 C2 C1 116.0(3) . .
C2 C2 C1 125.42(16) 2_556 .
C2 C3 C2 122.9(4) . 6_565
C1 O2 Co1 127.8(2) 7_557 .

loop_
_geom_bond_atom_site_label_1
_geom_bond_atom_site_label_2
_geom_bond_distance
_geom_bond_site_symmetry_2
Co1 O2 2.023(2) 2_556
Co1 O2 2.023(2) .
Co1 O1 2.082(2) .
Co1 O1 2.082(2) 2_556
Co1 O1 2.201(2) 8_455
Co1 O1 2.201(2) 7_556
O1 C1 1.277(4) .
O1 Co1 2.201(2) 7_556
O2 C1 1.248(4) 7_557
C1 O2 1.248(4) 7_557
C1 C2 1.506(4) .
C2 C3 1.392(3) .
C2 C2 1.401(6) 2_556
C3 C2 1.392(3) 6_565
